data_2240836
loop_
_publ_author_name
'Rajam, Ammaiyappan'
'Muthiah, P.T.'
'Butcher, Ray J.'
'Jasinski, Jerry P.'

_publ_section_title
;
 Crystal structure of 2-amino-4,6-dimethoxypyrimidinium
 thiophene-2-carboxylate
;
_journal_coeditor_code HG5442
_journal_issue 7
_journal_name_full 'Acta Crystallographica Section E'
_journal_page_first o479
_journal_page_last o480
_journal_paper_doi 10.1107/S2056989015010907
_journal_volume 71
_journal_year 2015
_chemical_formula_iupac 'C6 H10 N3 O2 +, C5 H3 O2 S -'
_chemical_formula_moiety 'C6 H10 N3 O2 +, C5 H3 O2 S -'
_chemical_formula_sum 'C11 H13 N3 O4 S'
_chemical_formula_weight 283.30
_chemical_name_systematic
;
2-Amino-4,6-dimethoxypyrimidinium thiophene-2-carboxylate
;
_space_group_crystal_system monoclinic
_space_group_IT_number 14
_space_group_name_Hall '-P 2yn'
_space_group_name_H-M_alt 'P 1 21/n 1'
_symmetry_space_group_name_Hall '-P 2yn'
_symmetry_space_group_name_H-M 'P 1 21/n 1'
_atom_sites_solution_hydrogens geom
_atom_sites_solution_primary direct
_audit_creation_method
;
Olex2 1.2
(compiled 2015.01.26 svn.r3150 for OlexSys, GUI svn.r4998)
;
_cell_angle_alpha 90
_cell_angle_beta 93.928(4)
_cell_angle_gamma 90
_cell_formula_units_Z 4
_cell_length_a 6.7335(3)
_cell_length_b 7.6307(4)
_cell_length_c 25.0638(10)
_cell_measurement_reflns_used 2092
_cell_measurement_temperature 173(2)
_cell_measurement_theta_max 32.3960
_cell_measurement_theta_min 4.0390
_cell_volume 1284.79(10)
_computing_cell_refinement
;
CrysAlis PRO (Agilent, 2012)
;
_computing_data_collection
;
CrysAlis PRO (Agilent, 2012)
;
_computing_data_reduction
;
CrysAlis RED (Agilent, 2012)
;
_computing_molecular_graphics
;
OLEX2 (Dolomanov <i>et al.</i>,  2009)
;
_computing_publication_material
;
OLEX2 (Dolomanov <i>et al.</i>,  2009)
;
_computing_structure_refinement
;
SHELXL2014 (Sheldrick, 2015)
;
_computing_structure_solution
;
SUPERFLIP (Palatinus & Chapuis, 2007; Palatinus & van der Lee,
2008;
Palatinus <i>et al.</i>,  2012)
;
_diffrn_ambient_temperature 173(2)
_diffrn_detector_area_resol_mean 16.0416
_diffrn_measured_fraction_theta_full 0.992
_diffrn_measured_fraction_theta_max 0.891
_diffrn_measurement_device_type 'Agilent Eos Gemini'
_diffrn_measurement_method '\w scans'
_diffrn_radiation_type MoK\a
_diffrn_radiation_wavelength 0.71073
_diffrn_reflns_av_R_equivalents 0.0276
_diffrn_reflns_limit_h_max 9
_diffrn_reflns_limit_h_min -7
_diffrn_reflns_limit_k_max 10
_diffrn_reflns_limit_k_min -11
_diffrn_reflns_limit_l_max 33
_diffrn_reflns_limit_l_min -36
_diffrn_reflns_number 8844
_diffrn_reflns_theta_full 26.000
_diffrn_reflns_theta_max 32.736
_diffrn_reflns_theta_min 3.259
_exptl_absorpt_coefficient_mu 0.266
_exptl_absorpt_correction_T_max 1.00000
_exptl_absorpt_correction_T_min 0.78887
_exptl_absorpt_correction_type multi-scan
_exptl_absorpt_process_details
;
(CrysAlis RED; Agilent, 2012)
;
_exptl_crystal_colour colourless
_exptl_crystal_density_diffrn 1.465
_exptl_crystal_description irregular
_exptl_crystal_F_000 592
_exptl_crystal_size_max 0.32
_exptl_crystal_size_mid 0.28
_exptl_crystal_size_min 0.14
_refine_diff_density_max 0.790
_refine_diff_density_min -0.553
_refine_ls_extinction_method none
_refine_ls_goodness_of_fit_ref 1.050
_refine_ls_hydrogen_treatment constr
_refine_ls_matrix_type full
_refine_ls_number_parameters 174
_refine_ls_number_reflns 4245
_refine_ls_number_restraints 0
_refine_ls_restrained_S_all 1.050
_refine_ls_R_factor_all 0.0857
_refine_ls_R_factor_gt 0.0615
_refine_ls_shift/su_max 0.000
_refine_ls_shift/su_mean 0.000
_refine_ls_structure_factor_coef Fsqd
_refine_ls_weighting_details 'w=1/[\s^2^(Fo^2^)+(0.0861P)^2^+0.9218P] where P=(Fo^2^+2Fc^2^)/3'
_refine_ls_weighting_scheme calc
_refine_ls_wR_factor_gt 0.1676
_refine_ls_wR_factor_ref 0.1860
_reflns_number_gt 3071
_reflns_number_total 4245
_reflns_threshold_expression I>2\s(I)
_cod_data_source_file hg5442sup1.cif
_cod_data_source_block I
_cod_original_cell_volume 1284.78(10)
_cod_database_code 2240836
_shelx_space_group_comment
;
The symmetry employed for this shelxl refinement is uniquely defined
by the following loop, which should always be used as a source of
symmetry information in preference to the above space-group names.
They are only intended as comments.
;
_shelxl_version_number 2014/6

loop_
_space_group_symop_operation_xyz
'x, y, z'
'-x+1/2, y+1/2, -z+1/2'
'-x, -y, -z'
'x-1/2, -y-1/2, z-1/2'

loop_
_atom_site_type_symbol
_atom_site_label
_atom_site_fract_x
_atom_site_fract_y
_atom_site_fract_z
_atom_site_U_iso_or_equiv
_atom_site_adp_type
_atom_site_calc_flag
_atom_site_occupancy
O O1 0.3208(2) 0.1426(2) 0.38775(6) 0.0280(3) Uani d 1
O O2 0.2312(2) 0.1346(2) 0.57319(6) 0.0324(4) Uani d 1
N N1 0.5394(2) 0.2619(2) 0.44749(6) 0.0228(3) Uani d 1
H H1 0.6074 0.2925 0.4202 0.027 Uiso calc 1
N N2 0.5086(2) 0.2608(2) 0.54146(6) 0.0240(3) Uani d 1
N N3 0.7832(3) 0.3787(3) 0.50524(7) 0.0329(4) Uani d 1
H H3A 0.8323 0.4043 0.5377 0.039 Uiso calc 1
H H3B 0.8504 0.4053 0.4775 0.039 Uiso calc 1
C C1 0.6093(3) 0.3005(3) 0.49820(8) 0.0230(4) Uani d 1
C C2 0.3645(3) 0.1761(3) 0.43926(8) 0.0223(4) Uani d 1
C C3 0.2549(3) 0.1307(3) 0.48120(8) 0.0257(4) Uani d 1
H H3 0.1315 0.0706 0.4763 0.031 Uiso calc 1
C C4 0.3372(3) 0.1789(3) 0.53174(8) 0.0242(4) Uani d 1
C C5 0.1469(3) 0.0367(3) 0.37450(9) 0.0333(5) Uani d 1
H H5A 0.1320 0.0186 0.3357 0.050 Uiso calc 1
H H5B 0.0286 0.0966 0.3862 0.050 Uiso calc 1
H H5C 0.1617 -0.0769 0.3926 0.050 Uiso calc 1
C C6 0.3184(4) 0.1689(4) 0.62628(9) 0.0352(5) Uani d 1
H H6A 0.3659 0.2903 0.6284 0.053 Uiso calc 1
H H6B 0.4305 0.0890 0.6342 0.053 Uiso calc 1
H H6C 0.2182 0.1507 0.6523 0.053 Uiso calc 1
S S1 -0.15194(10) 0.54563(10) 0.26469(2) 0.0427(2) Uani d 1
O O1A -0.0066(2) 0.4332(2) 0.41417(6) 0.0326(4) Uani d 1
O O2A -0.2775(2) 0.3607(3) 0.36279(6) 0.0361(4) Uani d 1
C C1A 0.0377(5) 0.6516(4) 0.23842(10) 0.0434(6) Uani d 1
H H1A 0.0295 0.7014 0.2036 0.052 Uiso calc 1
C C2A 0.2037(4) 0.6582(4) 0.27227(11) 0.0431(6) Uani d 1
H H2A 0.3227 0.7142 0.2631 0.052 Uiso calc 1
C C3A 0.1860(3) 0.5737(3) 0.32322(8) 0.0268(4) Uani d 1
H H3AA 0.2874 0.5637 0.3513 0.032 Uiso calc 1
C C4A -0.0153(3) 0.5071(3) 0.32345(8) 0.0253(4) Uani d 1
C C5A -0.1048(3) 0.4276(3) 0.37009(8) 0.0250(4) Uani d 1

loop_
_atom_site_aniso_label
_atom_site_aniso_U_11
_atom_site_aniso_U_22
_atom_site_aniso_U_33
_atom_site_aniso_U_12
_atom_site_aniso_U_13
_atom_site_aniso_U_23
O1 0.0286(7) 0.0348(8) 0.0209(7) -0.0082(6) 0.0042(5) -0.0050(6)
O2 0.0321(8) 0.0437(10) 0.0228(7) -0.0045(7) 0.0110(6) 0.0022(6)
N1 0.0241(7) 0.0250(8) 0.0196(7) -0.0027(6) 0.0044(6) 0.0006(6)
N2 0.0269(8) 0.0271(8) 0.0185(7) 0.0015(6) 0.0054(6) 0.0015(6)
N3 0.0316(9) 0.0479(12) 0.0193(8) -0.0135(8) 0.0023(7) -0.0005(8)
C1 0.0267(9) 0.0229(9) 0.0198(8) 0.0003(7) 0.0039(7) 0.0016(7)
C2 0.0241(9) 0.0214(9) 0.0217(8) -0.0009(7) 0.0032(7) -0.0006(7)
C3 0.0241(9) 0.0279(10) 0.0256(9) -0.0034(7) 0.0062(7) 0.0015(8)
C4 0.0275(9) 0.0243(9) 0.0217(9) 0.0032(7) 0.0079(7) 0.0029(7)
C5 0.0321(10) 0.0379(12) 0.0296(11) -0.0087(9) 0.0009(8) -0.0066(9)
C6 0.0372(11) 0.0494(14) 0.0202(9) 0.0037(10) 0.0101(8) -0.0003(9)
S1 0.0476(4) 0.0578(5) 0.0226(3) 0.0000(3) 0.0015(2) 0.0018(3)
O1A 0.0325(8) 0.0457(10) 0.0194(7) -0.0082(7) -0.0006(6) 0.0043(6)
O2A 0.0340(8) 0.0530(11) 0.0213(7) -0.0147(7) 0.0015(6) 0.0006(7)
C1A 0.0661(17) 0.0416(14) 0.0241(11) 0.0038(12) 0.0141(11) 0.0050(10)
C2A 0.0517(15) 0.0439(15) 0.0354(13) -0.0110(11) 0.0155(11) 0.0029(11)
C3A 0.0409(11) 0.0239(9) 0.0170(8) -0.0072(8) 0.0112(7) 0.0013(7)
C4A 0.0311(10) 0.0277(10) 0.0171(8) 0.0014(8) 0.0026(7) 0.0002(7)
C5A 0.0291(9) 0.0277(10) 0.0186(8) -0.0026(7) 0.0034(7) -0.0002(7)

loop_
_atom_type_symbol
_atom_type_description
_atom_type_scat_dispersion_real
_atom_type_scat_dispersion_imag
_atom_type_scat_source
C C 0.0033 0.0016 'International Tables Vol C Tables 4.2.6.8 and 6.1.1.4'
H H 0.0000 0.0000 'International Tables Vol C Tables 4.2.6.8 and 6.1.1.4'
N N 0.0061 0.0033 'International Tables Vol C Tables 4.2.6.8 and 6.1.1.4'
O O 0.0106 0.0060 'International Tables Vol C Tables 4.2.6.8 and 6.1.1.4'
S S 0.1246 0.1234 'International Tables Vol C Tables 4.2.6.8 and 6.1.1.4'

loop_
_geom_angle_atom_site_label_1
_geom_angle_atom_site_label_2
_geom_angle_atom_site_label_3
_geom_angle
C2 O1 C5 116.97(16)
C4 O2 C6 117.66(17)
C1 N1 H1 120.3
C2 N1 H1 120.3
C2 N1 C1 119.40(16)
C4 N2 C1 115.98(17)
H3A N3 H3B 120.0
C1 N3 H3A 120.0
C1 N3 H3B 120.0
N2 C1 N1 122.80(18)
N3 C1 N1 118.20(17)
N3 C1 N2 119.00(18)
O1 C2 N1 111.98(16)
O1 C2 C3 126.99(18)
N1 C2 C3 121.02(18)
C2 C3 H3 122.3
C2 C3 C4 115.38(18)
C4 C3 H3 122.3
O2 C4 C3 115.91(18)
N2 C4 O2 118.68(18)
N2 C4 C3 125.40(17)
O1 C5 H5A 109.5
O1 C5 H5B 109.5
O1 C5 H5C 109.5
H5A C5 H5B 109.5
H5A C5 H5C 109.5
H5B C5 H5C 109.5
O2 C6 H6A 109.5
O2 C6 H6B 109.5
O2 C6 H6C 109.5
H6A C6 H6B 109.5
H6A C6 H6C 109.5
H6B C6 H6C 109.5
C1A S1 C4A 92.37(12)
S1 C1A H1A 123.6
C2A C1A S1 112.83(19)
C2A C1A H1A 123.6
C1A C2A H2A 122.5
C1A C2A C3A 115.0(2)
C3A C2A H2A 122.5
C2A C3A H3AA 126.4
C2A C3A C4A 107.1(2)
C4A C3A H3AA 126.4
C3A C4A S1 112.68(14)
C3A C4A C5A 125.34(18)
C5A C4A S1 121.78(16)
O1A C5A O2A 124.37(18)
O1A C5A C4A 117.69(18)
O2A C5A C4A 117.92(18)

loop_
_geom_bond_atom_site_label_1
_geom_bond_atom_site_label_2
_geom_bond_distance
O1 C2 1.329(2)
O1 C5 1.443(3)
O2 C4 1.343(2)
O2 C6 1.441(3)
N1 H1 0.8800
N1 C1 1.357(2)
N1 C2 1.351(3)
N2 C1 1.352(2)
N2 C4 1.321(3)
N3 H3A 0.8800
N3 H3B 0.8800
N3 C1 1.315(3)
C2 C3 1.370(3)
C3 H3 0.9500
C3 C4 1.396(3)
C5 H5A 0.9800
C5 H5B 0.9800
C5 H5C 0.9800
C6 H6A 0.9800
C6 H6B 0.9800
C6 H6C 0.9800
S1 C1A 1.683(3)
S1 C4A 1.708(2)
O1A C5A 1.249(2)
O2A C5A 1.272(3)
C1A H1A 0.9500
C1A C2A 1.357(4)
C2A H2A 0.9500
C2A C3A 1.443(3)
C3A H3AA 0.9500
C3A C4A 1.448(3)
C4A C5A 1.481(3)

loop_
_geom_hbond_atom_site_label_D
_geom_hbond_atom_site_label_H
_geom_hbond_atom_site_label_A
_geom_hbond_site_symmetry_A
_geom_hbond_distance_DH
_geom_hbond_distance_HA
_geom_hbond_distance_DA
_geom_hbond_angle_DHA
N1 H1 O1A 1_655 0.88 2.83 3.479(2) 132.2
N1 H1 O2A 1_655 0.88 1.76 2.637(2) 174.7
N3 H3A O1A 3_666 0.88 2.04 2.826(2) 147.7
N3 H3B O1A 1_655 0.88 1.92 2.798(2) 172.8
C5 H5B O1A . 0.98 2.68 3.369(3) 127.9
C6 H6B O1 3_656 0.98 2.52 3.434(3) 155.0
C1A H1A O1 2 0.95 2.60 3.365(3) 137.5
C1A H1A O2A 2_455 0.95 2.60 3.383(3) 140.4

loop_
_geom_torsion_atom_site_label_1
_geom_torsion_atom_site_label_2
_geom_torsion_atom_site_label_3
_geom_torsion_atom_site_label_4
_geom_torsion
O1 C2 C3 C4 178.67(19)
N1 C2 C3 C4 -0.2(3)
C1 N1 C2 O1 -177.64(17)
C1 N1 C2 C3 1.3(3)
C1 N2 C4 O2 179.44(18)
C1 N2 C4 C3 0.4(3)
C2 N1 C1 N2 -1.8(3)
C2 N1 C1 N3 177.7(2)
C2 C3 C4 O2 -179.84(19)
C2 C3 C4 N2 -0.7(3)
C4 N2 C1 N1 0.9(3)
C4 N2 C1 N3 -178.5(2)
C5 O1 C2 N1 174.26(18)
C5 O1 C2 C3 -4.7(3)
C6 O2 C4 N2 -4.2(3)
C6 O2 C4 C3 174.98(19)
S1 C1A C2A C3A 0.3(3)
S1 C4A C5A O1A -167.06(17)
S1 C4A C5A O2A 11.8(3)
C1A S1 C4A C3A -1.39(18)
C1A S1 C4A C5A 173.67(19)
C1A C2A C3A C4A -1.3(3)
C2A C3A C4A S1 1.7(2)
C2A C3A C4A C5A -173.1(2)
C3A C4A C5A O1A 7.3(3)
C3A C4A C5A O2A -173.8(2)
C4A S1 C1A C2A 0.6(2)

_cod_database_fobs_code 2240836
